data_7217109
loop_
_publ_author_name
'Antonio Jime&#x00B4;nez, Jose&#x00B4;'
'Mar\'ia Claramunt, Rosa'
'M\'o, Otilia'
'Y\'a\~nez, Manuel'
'Wehrmann, Frank'
'Buntkowsky, Gerd'
'Limbach, Hans-Heinrich'
'Goddard, Richard'
'Elguero, Jose&#x00B4;'

_publ_section_title
;
 The structure of N-aminopyrazole in the solid state and in solution: an
 experimental and computational study
;
_journal_issue 22
_journal_name_full 'Physical Chemistry Chemical Physics'
_journal_page_first 5113
_journal_paper_doi 10.1039/a906187h
_journal_volume 1
_journal_year 1999
_chemical_formula_sum 'C3 H5 N3'
_chemical_formula_weight 83.10
_chemical_name_common N-aminopyrazole
_chemical_name_systematic
; 
 1-aminopyrazole 
;
_space_group_IT_number 56
_symmetry_cell_setting orthorhombic
_symmetry_Int_Tables_number 56
_symmetry_space_group_name_Hall '-P 2ab 2ac'
_symmetry_space_group_name_H-M 'P c c n'
_atom_sites_solution_hydrogens difmap
_atom_sites_solution_primary direct
_atom_sites_solution_secondary difmap
_cell_angle_alpha 90.00
_cell_angle_beta 90.00
_cell_angle_gamma 90.00
_cell_formula_units_Z 8
_cell_length_a 10.468(7)
_cell_length_b 13.484(3)
_cell_length_c 5.7549(11)
_cell_measurement_reflns_used 25
_cell_measurement_temperature 100
_cell_measurement_theta_max 27.07
_cell_measurement_theta_min 23.17
_cell_volume 812.3(6)
_computing_cell_refinement 'EXPRESS / CAD4 software (Enraf-Nonius, 1995)'
_computing_data_collection 'EXPRESS / CAD4 software (Enraf-Nonius, 1995)'
_computing_data_reduction 'DATAP (Coppens,Leiserowitz & Rabinovich, 1965)'
_computing_molecular_graphics 'ORTEP (Johnson, 1976)'
_computing_structure_refinement 'SHELXL-97 (Sheldrick, 1997)'
_computing_structure_solution 'SHELXS-97 (Sheldrick, 1990)'
_diffrn_ambient_temperature 100
_diffrn_measured_fraction_theta_full 0.836
_diffrn_measured_fraction_theta_max 0.836
_diffrn_measurement_device_type 'Enraf-Nonius CAD4'
_diffrn_measurement_method '\w-2\q scan'
_diffrn_radiation_monochromator graphite
_diffrn_radiation_source 'fine-focus sealed tube'
_diffrn_radiation_type MoK\a
_diffrn_radiation_wavelength 0.71069
_diffrn_reflns_av_R_equivalents 0.1166
_diffrn_reflns_av_sigmaI/netI 0.0782
_diffrn_reflns_limit_h_max 13
_diffrn_reflns_limit_h_min -13
_diffrn_reflns_limit_k_max 17
_diffrn_reflns_limit_k_min 0
_diffrn_reflns_limit_l_max 7
_diffrn_reflns_limit_l_min -7
_diffrn_reflns_number 3420
_diffrn_reflns_theta_full 27.50
_diffrn_reflns_theta_max 27.50
_diffrn_reflns_theta_min 2.46
_diffrn_standards_decay_% 13.04
_diffrn_standards_interval_time 30
_diffrn_standards_number 3
_exptl_absorpt_coefficient_mu 0.095
_exptl_absorpt_correction_type none
_exptl_crystal_colour colourless
_exptl_crystal_density_diffrn 1.359
_exptl_crystal_density_meas ?
_exptl_crystal_density_method none
_exptl_crystal_description rod
_exptl_crystal_F_000 352
_exptl_crystal_size_max 0.61
_exptl_crystal_size_mid 0.48
_exptl_crystal_size_min 0.48
_refine_diff_density_max 0.439
_refine_diff_density_min -0.382
_refine_diff_density_rms 0.093
_refine_ls_extinction_coef 0.069(11)
_refine_ls_extinction_expression Fc^*^=kFc[1+0.001xFc^2^\l^3^/sin(2\q)]^-1/4^
_refine_ls_extinction_method SHELXL
_refine_ls_goodness_of_fit_ref 1.144
_refine_ls_hydrogen_treatment refall
_refine_ls_matrix_type full
_refine_ls_number_parameters 76
_refine_ls_number_reflns 935
_refine_ls_number_restraints 0
_refine_ls_restrained_S_all 1.144
_refine_ls_R_factor_all 0.0662
_refine_ls_R_factor_gt 0.0575
_refine_ls_shift/su_max 0.000
_refine_ls_shift/su_mean 0.000
_refine_ls_structure_factor_coef Fsqd
_refine_ls_weighting_details 'w=1/[\s^2^(Fo^2^)+(0.0647P)^2^+0.1663P] where P=(Fo^2^+2Fc^2^)/3'
_refine_ls_weighting_scheme calc
_refine_ls_wR_factor_obs 0.1327
_refine_ls_wR_factor_ref 0.1438
_reflns_number_gt 797
_reflns_number_total 935
_reflns_threshold_expression I>2\s(I)
_cod_data_source_file 906187h.txt
_cod_data_source_block 2949
_cod_depositor_comments
;
The following automatic conversions were performed:

'_exptl_crystal_density_meas' value 'none' was changed to '?' - the
value is perceived as not measured.

Automatic conversion script
Id: cif_fix_values 3008 2015-01-20 13:52:24Z robertas 

The following automatic conversions were performed:

'_refine_ls_weighting_scheme' value 'calc
w=1/[\s^2^(Fo^2^)+(0.0647P)^2^+0.1663P] where P=(Fo^2^+2Fc^2^)/3' was
changed to 'calc'. New tag '_refine_ls_weighting_details' was
created. The value of the new tag was set to
'w=1/[\s^2^(Fo^2^)+(0.0647P)^2^+0.1663P] where P=(Fo^2^+2Fc^2^)/3'.

Automatic conversion script
Id: cif_fix_values 3143 2015-03-26 13:38:13Z robertas 
;
_cod_database_code 7217109

loop_
_symmetry_equiv_pos_as_xyz
'x, y, z'
'-x+1/2, -y+1/2, z'
'-x, y+1/2, -z+1/2'
'x+1/2, -y, -z+1/2'
'-x, -y, -z'
'x-1/2, y-1/2, -z'
'x, -y-1/2, z-1/2'
'-x-1/2, y, z-1/2'

loop_
_atom_site_label
_atom_site_type_symbol
_atom_site_fract_x
_atom_site_fract_y
_atom_site_fract_z
_atom_site_U_iso_or_equiv
_atom_site_adp_type
_atom_site_occupancy
_atom_site_calc_flag
C1 C -0.55609(13) 0.07629(9) -0.7266(2) 0.0202(4) Uani 1 d
H1 H -0.5731(17) 0.0386(14) -0.869(3) 0.032(5) Uiso 1 d
C2 C -0.63151(15) 0.10208(10) -0.5393(2) 0.0228(4) Uani 1 d
H2 H -0.720(2) 0.0841(13) -0.512(3) 0.026(4) Uiso 1 d
C3 C -0.55274(14) 0.16226(10) -0.4017(2) 0.0206(4) Uani 1 d
H3 H -0.5722(19) 0.1977(16) -0.265(4) 0.040(6) Uiso 1 d
N1 N -0.43711(12) 0.17411(8) -0.49574(18) 0.0196(4) Uani 1 d
N2 N -0.44277(11) 0.12023(7) -0.6943(2) 0.0172(4) Uani 1 d
N3 N -0.34097(12) 0.11751(8) -0.8528(2) 0.0213(4) Uani 1 d
H3A H -0.269(2) 0.1085(15) -0.784(4) 0.038(5) Uiso 1 d
H3B H -0.3345(17) 0.1827(14) -0.917(4) 0.031(5) Uiso 1 d

loop_
_atom_site_aniso_label
_atom_site_aniso_U_11
_atom_site_aniso_U_22
_atom_site_aniso_U_33
_atom_site_aniso_U_23
_atom_site_aniso_U_13
_atom_site_aniso_U_12
C1 0.0254(8) 0.0203(6) 0.0149(7) -0.0020(5) -0.0021(5) -0.0012(5)
C2 0.0261(8) 0.0245(6) 0.0177(7) 0.0001(5) 0.0022(5) -0.0024(5)
C3 0.0300(8) 0.0208(6) 0.0110(7) -0.0007(5) 0.0020(5) 0.0001(5)
N1 0.0298(8) 0.0188(6) 0.0102(6) -0.0023(4) -0.0015(4) -0.0004(4)
N2 0.0234(7) 0.0175(6) 0.0105(6) -0.0015(4) 0.0003(4) 0.0008(4)
N3 0.0238(7) 0.0237(6) 0.0163(6) -0.0017(4) 0.0036(5) 0.0011(4)

loop_
_atom_type_symbol
_atom_type_description
_atom_type_scat_dispersion_real
_atom_type_scat_dispersion_imag
_atom_type_scat_source
C C 0.0033 0.0016 'International Tables Vol C Tables 4.2.6.8 and 6.1.1.4'
H H 0.0000 0.0000 'International Tables Vol C Tables 4.2.6.8 and 6.1.1.4'
N N 0.0061 0.0033 'International Tables Vol C Tables 4.2.6.8 and 6.1.1.4'

loop_
_geom_angle_atom_site_label_1
_geom_angle_atom_site_label_2
_geom_angle_atom_site_label_3
_geom_angle
_geom_angle_publ_flag
N2 C1 C2 106.67(12) y
C1 C2 C3 104.50(13) y
N1 C3 C2 111.93(12) y
C3 N1 N2 103.75(11) y
C1 N2 N1 113.15(11) y
C1 N2 N3 124.82(12) y
N1 N2 N3 121.92(11) y

loop_
_geom_bond_atom_site_label_1
_geom_bond_atom_site_label_2
_geom_bond_distance
_geom_bond_publ_flag
C1 N2 1.3389(19) y
C1 C2 1.380(2) y
C2 C3 1.402(2) y
C3 N1 1.335(2) y
N1 N2 1.3552(15) y
N2 N3 1.4032(17) y
